data_8107407
loop_
_publ_author_name
'Xiao, Pan-Lei'
'Xiong, Xin-Ting'
'Ou-Yang, Xiao-Hui'
'Ren, Yue'
'Nie, Xu-Liang'

_publ_section_title
;
 Crystal structure of triaqua-[5-bromo-2-(carboxylatomethoxy)benzoate-\k 3
 O,O&#x2032;,O&#x2033;]nickel(II), C9H11BrNiO8
;
_journal_issue 2
_journal_name_full 'Zeitschrift f\"ur Kristallographie - New Crystal Structures'
_journal_page_first 247
_journal_page_last 248
_journal_paper_doi 10.1515/ncrs-2022-0582
_journal_volume 238
_journal_year 2023
_chemical_formula_sum 'C9 H11 Br Ni O8'
_chemical_formula_weight 385.80
_chemical_name_systematic 'triaqua-[5-Bromo-2-carboxylatophenoxyacetato-k^3^ O,O',O'']nickel(II)'
_space_group_crystal_system monoclinic
_space_group_IT_number 14
_space_group_name_Hall '-P 2ybc'
_space_group_name_H-M_alt 'P 1 21/c 1'
_atom_sites_solution_hydrogens mixed
_audit_creation_method SHELXL-2014/7
_cell_angle_alpha 90
_cell_angle_beta 98.188(2)
_cell_angle_gamma 90
_cell_formula_units_Z 4
_cell_length_a 8.5077(16)
_cell_length_b 6.7688(13)
_cell_length_c 22.459(4)
_cell_measurement_reflns_used 4998
_cell_measurement_temperature 296(2)
_cell_measurement_theta_max 28.14
_cell_measurement_theta_min 2.82
_cell_volume 1280.2(4)
_computing_cell_refinement 'APEX2, SAINT and SADABS [1]'
_computing_data_collection 'APEX2, SAINT and SADABS [1]'
_computing_data_reduction 'APEX2, SAINT and SADABS [1]'
_computing_molecular_graphics 'Diamond 4.0 [4]'
_computing_publication_material 'SHELXL-2019/1 (Sheldrick, 2019) [3]'
_computing_structure_refinement 'SHELXL-2019/1 (Sheldrick, 2019) [3]'
_computing_structure_solution 'XT, VERSION 2018/2 [2]'
_diffrn_ambient_temperature 296(2)
_diffrn_measured_fraction_theta_full 0.994
_diffrn_measured_fraction_theta_max 0.992
_diffrn_measurement_device_type 'Bruker APEX-II CCD'
_diffrn_measurement_method '\f and \w scans'
_diffrn_radiation_monochromator graphite
_diffrn_radiation_source 'sealed tube'
_diffrn_radiation_type MoK\a
_diffrn_radiation_wavelength 0.71073
_diffrn_reflns_av_R_equivalents 0.0206
_diffrn_reflns_av_unetI/netI 0.0194
_diffrn_reflns_Laue_measured_fraction_full 0.994
_diffrn_reflns_Laue_measured_fraction_max 0.992
_diffrn_reflns_limit_h_max 10
_diffrn_reflns_limit_h_min -11
_diffrn_reflns_limit_k_max 8
_diffrn_reflns_limit_k_min -8
_diffrn_reflns_limit_l_max 28
_diffrn_reflns_limit_l_min -28
_diffrn_reflns_number 10749
_diffrn_reflns_point_group_measured_fraction_full 0.994
_diffrn_reflns_point_group_measured_fraction_max 0.992
_diffrn_reflns_theta_full 25.242
_diffrn_reflns_theta_max 27.499
_diffrn_reflns_theta_min 2.819
_exptl_absorpt_coefficient_mu 4.668
_exptl_crystal_colour colorless
_exptl_crystal_density_diffrn 2.002
_exptl_crystal_description block
_exptl_crystal_F_000 768
_exptl_crystal_size_max 0.450
_exptl_crystal_size_mid 0.170
_exptl_crystal_size_min 0.160
_refine_diff_density_max 0.450
_refine_diff_density_min -0.353
_refine_diff_density_rms 0.059
_refine_ls_extinction_coef .
_refine_ls_extinction_method none
_refine_ls_goodness_of_fit_ref 1.078
_refine_ls_hydrogen_treatment mixed
_refine_ls_matrix_type full
_refine_ls_number_parameters 178
_refine_ls_number_reflns 2910
_refine_ls_number_restraints 9
_refine_ls_restrained_S_all 1.077
_refine_ls_R_factor_all 0.0331
_refine_ls_R_factor_gt 0.0256
_refine_ls_shift/su_max 0.000
_refine_ls_shift/su_mean 0.000
_refine_ls_structure_factor_coef Fsqd
_refine_ls_weighting_details 'w=1/[\s^2^(Fo^2^)+(0.0200P)^2^+1.1608P] where P=(Fo^2^+2Fc^2^)/3'
_refine_ls_weighting_scheme calc
_refine_ls_wR_factor_gt 0.0560
_refine_ls_wR_factor_ref 0.0585
_reflns_Friedel_coverage 0.000
_reflns_Friedel_fraction_full .
_reflns_Friedel_fraction_max .
_reflns_number_gt 2510
_reflns_number_total 2910
_reflns_threshold_expression 'I > 2\s(I)'
_cod_data_source_file suppl_j_ncrs-2022-0582_suppl.cif
_cod_data_source_block A
_cod_original_sg_symbol_H-M 'P 21/c'
_cod_database_code 8107407
_shelx_shelxl_version_number 2014/7
_shelx_space_group_comment
;
The symmetry employed for this shelxl refinement is uniquely defined
by the following loop, which should always be used as a source of
symmetry information in preference to the above space-group names.
They are only intended as comments.
;
_shelx_estimated_absorpt_t_min 0.228
_shelx_estimated_absorpt_t_max 0.522

loop_
_space_group_symop_operation_xyz
'x, y, z'
'-x, y+1/2, -z+1/2'
'-x, -y, -z'
'x, -y-1/2, z-1/2'

loop_
_atom_site_label
_atom_site_type_symbol
_atom_site_fract_x
_atom_site_fract_y
_atom_site_fract_z
_atom_site_U_iso_or_equiv
_atom_site_adp_type
_atom_site_occupancy
_atom_site_site_symmetry_order
_atom_site_calc_flag
_atom_site_refinement_flags_posn
_atom_site_refinement_flags_adp
_atom_site_refinement_flags_occupancy
_atom_site_disorder_assembly
_atom_site_disorder_group
Ni1 Ni 0.23071(3) 0.18457(4) 0.20361(2) 0.02340(8) Uani 1 1 d . . . . .
O1 O 0.4458(2) -0.3125(2) 0.14519(7) 0.0360(4) Uani 1 1 d . . . . .
O2 O 0.34418(19) -0.0634(2) 0.18926(7) 0.0309(4) Uani 1 1 d . . . . .
O3 O 0.19227(19) 0.2247(2) 0.10964(6) 0.0272(3) Uani 1 1 d . . . . .
O4 O -0.0121(2) 0.6667(2) 0.13655(7) 0.0350(4) Uani 1 1 d . . . . .
O5 O 0.10979(19) 0.4418(2) 0.19922(7) 0.0309(4) Uani 1 1 d . . . . .
O6 O 0.43991(19) 0.3392(2) 0.20871(7) 0.0329(4) Uani 1 1 d D . . . .
H1W H 0.4314 0.4449 0.1906 0.043(8) Uiso 1 1 d DR . . . .
H2W H 0.5043 0.3469 0.2398 0.059(10) Uiso 1 1 d DR . . . .
O7 O 0.01744(19) 0.0334(2) 0.19539(7) 0.0333(4) Uani 1 1 d D . . . .
H3W H -0.0185 0.0226 0.2279 0.075(12) Uiso 1 1 d DR . . . .
H4W H 0.0322 -0.0759 0.1812 0.070(11) Uiso 1 1 d DR . . . .
O8 O 0.2581(2) 0.1616(3) 0.29409(7) 0.0398(4) Uani 1 1 d D . . . .
H5W H 0.1857 0.1585 0.3147 0.055(9) Uiso 1 1 d DR . . . .
H6W H 0.3461 0.1738 0.3149 0.060(10) Uiso 1 1 d DR . . . .
C1 C 0.3065(3) -0.1419(3) -0.02660(10) 0.0313(5) Uani 1 1 d . . . . .
C2 C 0.2248(3) 0.0298(4) -0.04128(10) 0.0387(6) Uani 1 1 d . . . . .
H2 H 0.1950 0.0642 -0.0814 0.046 Uiso 1 1 calc R U . . .
C3 C 0.1868(3) 0.1518(4) 0.00422(10) 0.0348(5) Uani 1 1 d . . . . .
H3 H 0.1322 0.2690 -0.0056 0.042 Uiso 1 1 calc R U . . .
C4 C 0.2294(2) 0.1013(3) 0.06435(9) 0.0238(4) Uani 1 1 d . . . . .
C5 C 0.3130(2) -0.0749(3) 0.07991(9) 0.0234(4) Uani 1 1 d . . . . .
C6 C 0.3509(3) -0.1936(3) 0.03296(10) 0.0281(5) Uani 1 1 d . . . . .
H6 H 0.4072 -0.3100 0.0420 0.034 Uiso 1 1 calc R U . . .
C7 C 0.3705(3) -0.1528(3) 0.14257(10) 0.0247(4) Uani 1 1 d . . . . .
C8 C 0.1015(3) 0.4001(3) 0.09264(10) 0.0276(5) Uani 1 1 d . . . . .
H8A H 0.0031 0.3640 0.0677 0.033 Uiso 1 1 calc R U . . .
H8B H 0.1609 0.4853 0.0692 0.033 Uiso 1 1 calc R U . . .
C9 C 0.0643(3) 0.5110(3) 0.14764(10) 0.0261(4) Uani 1 1 d . . . . .
Br1 Br 0.36257(4) -0.30809(5) -0.08819(2) 0.05263(10) Uani 1 1 d . . . . .

loop_
_atom_site_aniso_label
_atom_site_aniso_U_11
_atom_site_aniso_U_22
_atom_site_aniso_U_33
_atom_site_aniso_U_23
_atom_site_aniso_U_13
_atom_site_aniso_U_12
Ni1 0.02842(15) 0.02139(14) 0.02076(14) -0.00014(10) 0.00476(10) 0.00206(11)
O1 0.0459(10) 0.0287(8) 0.0327(9) 0.0010(7) 0.0030(7) 0.0152(7)
O2 0.0412(9) 0.0280(8) 0.0230(8) 0.0006(6) 0.0025(7) 0.0106(7)
O3 0.0376(9) 0.0229(8) 0.0211(7) -0.0003(6) 0.0038(6) 0.0110(6)
O4 0.0423(10) 0.0251(8) 0.0381(9) -0.0007(7) 0.0067(7) 0.0124(7)
O5 0.0406(9) 0.0264(8) 0.0268(8) -0.0017(6) 0.0087(7) 0.0079(7)
O6 0.0364(9) 0.0324(9) 0.0289(8) 0.0053(7) 0.0009(7) -0.0062(7)
O7 0.0361(9) 0.0300(9) 0.0355(9) -0.0031(7) 0.0105(7) -0.0056(7)
O8 0.0312(9) 0.0653(12) 0.0236(8) 0.0025(8) 0.0066(7) -0.0031(8)
C1 0.0337(13) 0.0336(12) 0.0277(11) -0.0105(9) 0.0081(9) 0.0010(10)
C2 0.0490(15) 0.0474(15) 0.0194(11) -0.0017(10) 0.0036(10) 0.0095(12)
C3 0.0483(15) 0.0320(12) 0.0237(11) 0.0012(9) 0.0032(10) 0.0134(11)
C4 0.0260(11) 0.0232(10) 0.0226(10) -0.0030(8) 0.0043(8) 0.0014(8)
C5 0.0244(11) 0.0211(10) 0.0249(10) -0.0015(8) 0.0043(8) 0.0000(8)
C6 0.0295(11) 0.0235(11) 0.0319(12) -0.0031(9) 0.0059(9) 0.0025(9)
C7 0.0252(11) 0.0209(10) 0.0277(11) 0.0009(8) 0.0026(8) 0.0014(8)
C8 0.0325(12) 0.0232(10) 0.0267(11) 0.0021(8) 0.0028(9) 0.0093(9)
C9 0.0255(11) 0.0214(10) 0.0325(11) -0.0027(9) 0.0078(9) -0.0012(8)
Br1 0.05866(19) 0.0611(2) 0.03984(16) -0.02582(13) 0.01296(13) 0.00628(14)

loop_
_atom_type_symbol
_atom_type_description
_atom_type_scat_dispersion_real
_atom_type_scat_dispersion_imag
_atom_type_scat_source
C C 0.0033 0.0016 'International Tables Vol C Tables 4.2.6.8 and 6.1.1.4'
H H 0.0000 0.0000 'International Tables Vol C Tables 4.2.6.8 and 6.1.1.4'
O O 0.0106 0.0060 'International Tables Vol C Tables 4.2.6.8 and 6.1.1.4'
Ni Ni 0.3393 1.1124 'International Tables Vol C Tables 4.2.6.8 and 6.1.1.4'
Br Br -0.2901 2.4595 'International Tables Vol C Tables 4.2.6.8 and 6.1.1.4'

loop_
_geom_angle_atom_site_label_1
_geom_angle_atom_site_label_2
_geom_angle_atom_site_label_3
_geom_angle
_geom_angle_site_symmetry_1
_geom_angle_site_symmetry_3
O2 Ni1 O5 167.95(6) . .
O2 Ni1 O8 96.26(7) . .
O5 Ni1 O8 95.78(7) . .
O2 Ni1 O6 90.14(7) . .
O5 Ni1 O6 89.70(7) . .
O8 Ni1 O6 90.47(7) . .
O2 Ni1 O7 90.46(7) . .
O5 Ni1 O7 89.30(7) . .
O8 Ni1 O7 91.48(7) . .
O6 Ni1 O7 177.89(7) . .
O2 Ni1 O3 87.49(6) . .
O5 Ni1 O3 80.46(6) . .
O8 Ni1 O3 176.22(7) . .
O6 Ni1 O3 89.99(6) . .
O7 Ni1 O3 88.01(6) . .
C7 O2 Ni1 133.65(14) . .
C4 O3 C8 118.20(16) . .
C4 O3 Ni1 129.62(12) . .
C8 O3 Ni1 111.92(12) . .
C9 O5 Ni1 116.99(13) . .
Ni1 O6 H1W 113.7 . .
Ni1 O6 H2W 123.0 . .
H1W O6 H2W 111.5 . .
Ni1 O7 H3W 113.1 . .
Ni1 O7 H4W 107.4 . .
H3W O7 H4W 110.8 . .
Ni1 O8 H5W 125.5 . .
Ni1 O8 H6W 121.8 . .
H5W O8 H6W 112.0 . .
C2 C1 C6 120.4(2) . .
C2 C1 Br1 119.97(17) . .
C6 C1 Br1 119.58(17) . .
C1 C2 C3 119.4(2) . .
C1 C2 H2 120.3 . .
C3 C2 H2 120.3 . .
C2 C3 C4 120.9(2) . .
C2 C3 H3 119.6 . .
C4 C3 H3 119.6 . .
O3 C4 C3 120.59(19) . .
O3 C4 C5 119.24(18) . .
C3 C4 C5 120.16(19) . .
C6 C5 C4 117.51(19) . .
C6 C5 C7 114.93(18) . .
C4 C5 C7 127.56(18) . .
C1 C6 C5 121.6(2) . .
C1 C6 H6 119.2 . .
C5 C6 H6 119.2 . .
O1 C7 O2 121.7(2) . .
O1 C7 C5 115.98(19) . .
O2 C7 C5 122.28(18) . .
O3 C8 C9 111.02(17) . .
O3 C8 H8A 109.4 . .
C9 C8 H8A 109.4 . .
O3 C8 H8B 109.4 . .
C9 C8 H8B 109.4 . .
H8A C8 H8B 108.0 . .
O4 C9 O5 125.6(2) . .
O4 C9 C8 114.81(19) . .
O5 C9 C8 119.56(19) . .

loop_
_geom_bond_atom_site_label_1
_geom_bond_atom_site_label_2
_geom_bond_distance
_geom_bond_site_symmetry_2
Ni1 O2 1.9852(15) .
Ni1 O5 2.0175(15) .
Ni1 O8 2.0181(16) .
Ni1 O6 2.0538(16) .
Ni1 O7 2.0683(16) .
Ni1 O3 2.1067(15) .
O1 C7 1.254(3) .
O2 C7 1.258(3) .
O3 C4 1.387(2) .
O3 C8 1.438(2) .
O4 C9 1.245(3) .
O5 C9 1.258(3) .
O6 H1W 0.8215 .
O6 H2W 0.8264 .
O7 H3W 0.8334 .
O7 H4W 0.8222 .
O8 H5W 0.8221 .
O8 H6W 0.8287 .
C1 C2 1.370(3) .
C1 C6 1.382(3) .
C1 Br1 1.896(2) .
C2 C3 1.387(3) .
C2 H2 0.9300 .
C3 C4 1.390(3) .
C3 H3 0.9300 .
C4 C5 1.407(3) .
C5 C6 1.399(3) .
C5 C7 1.517(3) .
C6 H6 0.9300 .
C8 C9 1.516(3) .
C8 H8A 0.9700 .
C8 H8B 0.9700 .

loop_
_geom_hbond_atom_site_label_D
_geom_hbond_atom_site_label_H
_geom_hbond_atom_site_label_A
_geom_hbond_distance_DH
_geom_hbond_distance_HA
_geom_hbond_distance_DA
_geom_hbond_angle_DHA
_geom_hbond_site_symmetry_A
C2 H2 O4 0.93 2.59 3.312(3) 134.5 3_565
O8 H6W O1 0.83 1.87 2.694(2) 173.5 2_655
O8 H5W O4 0.82 1.96 2.782(2) 176.9 2_545
O7 H4W O4 0.82 2.02 2.807(2) 160.2 1_545
O7 H3W O5 0.83 1.99 2.809(2) 168.8 2_545
O6 H2W O2 0.83 2.00 2.804(2) 165.9 2_655
O6 H1W O1 0.82 1.95 2.759(2) 170.8 1_565

loop_
_geom_torsion_atom_site_label_1
_geom_torsion_atom_site_label_2
_geom_torsion_atom_site_label_3
_geom_torsion_atom_site_label_4
_geom_torsion
_geom_torsion_site_symmetry_1
_geom_torsion_site_symmetry_2
_geom_torsion_site_symmetry_3
_geom_torsion_site_symmetry_4
C6 C1 C2 C3 0.1(4) . . . .
Br1 C1 C2 C3 -178.9(2) . . . .
C1 C2 C3 C4 -0.6(4) . . . .
C8 O3 C4 C3 3.3(3) . . . .
Ni1 O3 C4 C3 176.96(17) . . . .
C8 O3 C4 C5 -177.63(19) . . . .
Ni1 O3 C4 C5 -4.0(3) . . . .
C2 C3 C4 O3 179.5(2) . . . .
C2 C3 C4 C5 0.4(4) . . . .
O3 C4 C5 C6 -178.82(19) . . . .
C3 C4 C5 C6 0.3(3) . . . .
O3 C4 C5 C7 0.3(3) . . . .
C3 C4 C5 C7 179.3(2) . . . .
C2 C1 C6 C5 0.6(4) . . . .
Br1 C1 C6 C5 179.60(17) . . . .
C4 C5 C6 C1 -0.8(3) . . . .
C7 C5 C6 C1 -180.0(2) . . . .
Ni1 O2 C7 O1 -179.22(16) . . . .
Ni1 O2 C7 C5 0.6(3) . . . .
C6 C5 C7 O1 0.5(3) . . . .
C4 C5 C7 O1 -178.6(2) . . . .
C6 C5 C7 O2 -179.3(2) . . . .
C4 C5 C7 O2 1.6(3) . . . .
C4 O3 C8 C9 176.91(18) . . . .
Ni1 O3 C8 C9 2.2(2) . . . .
Ni1 O5 C9 O4 179.54(17) . . . .
Ni1 O5 C9 C8 0.1(3) . . . .
O3 C8 C9 O4 178.92(18) . . . .
O3 C8 C9 O5 -1.6(3) . . . .
